data_7004270
loop_
_publ_author_name
'Liu, Na'
'Yue, Qi'
'Wang, Yan-Qin'
'Cheng, Ai-Ling'
'Gao, En-Qing'

_publ_section_title
;
 Coordination compounds of bis(5-tetrazolyl)amine with manganese(ii),
 zinc(ii) and cadmium(ii): synthesis, structure and magnetic properties
;
_journal_issue 34
_journal_name_full 'Dalton Transactions'
_journal_page_first 4621
_journal_paper_doi 10.1039/b804996c
_journal_year 2008
_chemical_formula_sum 'C12 H32 Cd7 N54 O14'
_chemical_formula_weight 1943.72
_chemical_name_systematic
;
?
;
_space_group_IT_number 165
_symmetry_cell_setting trigonal
_symmetry_space_group_name_Hall '-P 3 2"c'
_symmetry_space_group_name_H-M 'P -3 c 1'
_atom_sites_solution_hydrogens geom
_atom_sites_solution_primary direct
_atom_sites_solution_secondary difmap
_audit_creation_method SHELXL-97
_cell_angle_alpha 90.00
_cell_angle_beta 90.00
_cell_angle_gamma 120.00
_cell_formula_units_Z 2
_cell_length_a 14.6130(3)
_cell_length_b 14.6130(3)
_cell_length_c 13.6080(4)
_cell_measurement_reflns_used 12297
_cell_measurement_temperature 293(2)
_cell_measurement_theta_max 27.485
_cell_measurement_theta_min 3.395
_cell_volume 2516.54(10)
_computing_cell_refinement 'Bruker SMART'
_computing_data_collection 'Bruker SMART'
_computing_data_reduction 'Bruker SHELXTL'
_computing_molecular_graphics 'Bruker SHELXTL'
_computing_publication_material 'Bruker SHELXTL'
_computing_structure_refinement 'Bruker SHELXTL'
_computing_structure_solution 'Bruker SHELXTL'
_diffrn_ambient_temperature 293(2)
_diffrn_measured_fraction_theta_full 0.995
_diffrn_measured_fraction_theta_max 0.995
_diffrn_measurement_device_type 'CCD area detector'
_diffrn_measurement_method 'phi and omega scans'
_diffrn_radiation_monochromator graphite
_diffrn_radiation_source 'sealed tube'
_diffrn_radiation_type MoK\a
_diffrn_radiation_wavelength 0.71073
_diffrn_reflns_av_R_equivalents 0.0939
_diffrn_reflns_av_sigmaI/netI 0.0524
_diffrn_reflns_limit_h_max 18
_diffrn_reflns_limit_h_min -18
_diffrn_reflns_limit_k_max 18
_diffrn_reflns_limit_k_min -18
_diffrn_reflns_limit_l_max 17
_diffrn_reflns_limit_l_min -17
_diffrn_reflns_number 26176
_diffrn_reflns_theta_full 27.47
_diffrn_reflns_theta_max 27.47
_diffrn_reflns_theta_min 3.40
_exptl_absorpt_coefficient_mu 3.015
_exptl_absorpt_correction_T_max 0.7137
_exptl_absorpt_correction_T_min 0.5195
_exptl_absorpt_correction_type multi-scan
_exptl_crystal_colour colorless
_exptl_crystal_density_diffrn 2.565
_exptl_crystal_density_method 'not measured'
_exptl_crystal_description prism
_exptl_crystal_F_000 1860
_exptl_crystal_size_max 0.25
_exptl_crystal_size_mid 0.22
_exptl_crystal_size_min 0.12
_refine_diff_density_max 0.395
_refine_diff_density_min -0.662
_refine_diff_density_rms 0.109
_refine_ls_extinction_method none
_refine_ls_goodness_of_fit_ref 0.841
_refine_ls_hydrogen_treatment mixed
_refine_ls_matrix_type full
_refine_ls_number_parameters 148
_refine_ls_number_reflns 1915
_refine_ls_number_restraints 2
_refine_ls_restrained_S_all 0.841
_refine_ls_R_factor_all 0.0514
_refine_ls_R_factor_gt 0.0249
_refine_ls_shift/su_max 0.001
_refine_ls_shift/su_mean 0.000
_refine_ls_structure_factor_coef Fsqd
_refine_ls_weighting_details 'calc w=1/[\s^2^(Fo^2^)+(0.0230P)^2^+0.0000P] where P=(Fo^2^+2Fc^2^)/3'
_refine_ls_weighting_scheme calc
_refine_ls_wR_factor_gt 0.0412
_refine_ls_wR_factor_ref 0.0447
_reflns_number_gt 1352
_reflns_number_total 1915
_reflns_threshold_expression >2sigma(I)
_cod_data_source_file b804996c.txt
_cod_data_source_block 2
_cod_depositor_comments
;
The following automatic conversions were performed:
'_symmetry_cell_setting' value 'Trigonal' changed to 'trigonal' according
to '/home/saulius/struct/CIF-dictionaries/cif_core.dic' dictionary named
'cif_core.dic' version 2.4.1 from 2010-06-29.

Automatic conversion script
Id: cif_fix_enum 1527 2010-12-29 10:47:43Z saulius 
;
_cod_original_sg_symbol_H-M 'P-3c1 '
_cod_database_code 7004270

loop_
_symmetry_equiv_pos_as_xyz
'x, y, z'
'-y, x-y, z'
'-x+y, -x, z'
'y, x, -z+1/2'
'x-y, -y, -z+1/2'
'-x, -x+y, -z+1/2'
'-x, -y, -z'
'y, -x+y, -z'
'x-y, x, -z'
'-y, -x, z-1/2'
'-x+y, y, z-1/2'
'x, x-y, z-1/2'

loop_
_atom_site_label
_atom_site_type_symbol
_atom_site_fract_x
_atom_site_fract_y
_atom_site_fract_z
_atom_site_U_iso_or_equiv
_atom_site_adp_type
_atom_site_occupancy
_atom_site_symmetry_multiplicity
_atom_site_calc_flag
_atom_site_refinement_flags
_atom_site_disorder_assembly
_atom_site_disorder_group
Cd1 Cd 0.499277(17) 0.802344(17) 0.349804(18) 0.02661(8) Uani 1 1 d . . .
Cd2 Cd 1.0000 1.0000 0.5000 0.02308(14) Uani 1 6 d S . .
N1 N 0.55354(18) 0.68008(18) 0.3652(2) 0.0288(6) Uani 1 1 d . . .
N2 N 0.48564(19) 0.57404(19) 0.36280(19) 0.0294(6) Uani 1 1 d . . .
N3 N 0.53835(19) 0.5247(2) 0.3730(2) 0.0351(7) Uani 1 1 d . . .
N4 N 0.6420(2) 0.59501(19) 0.3824(2) 0.0334(7) Uani 1 1 d . . .
N5 N 0.74282(19) 0.78060(19) 0.3847(2) 0.0317(7) Uani 1 1 d D . .
H5N H 0.7983(19) 0.778(3) 0.391(3) 0.047 Uiso 1 1 d D . .
N6 N 0.68432(18) 0.90792(19) 0.36791(19) 0.0272(6) Uani 1 1 d . . .
N7 N 0.73908(19) 1.01578(19) 0.3724(2) 0.0318(7) Uani 1 1 d . . .
N8 N 0.83767(19) 1.04881(19) 0.3910(2) 0.0310(6) Uani 1 1 d . . .
N9 N 0.85267(17) 0.96512(19) 0.4017(2) 0.0274(6) Uani 1 1 d . . .
C1 C 0.6480(2) 0.6887(2) 0.3774(2) 0.0254(7) Uani 1 1 d . . .
C2 C 0.7570(2) 0.8808(2) 0.3856(2) 0.0252(7) Uani 1 1 d . . .
O1 O 0.3333 0.6667 0.3124(3) 0.0243(8) Uani 1 3 d SD . .
H1 H 0.3333 0.6667 0.2549(15) 0.036 Uiso 1 3 d SD . .
O2 O 0.51881(18) 0.83828(18) 0.18249(18) 0.0327(6) Uani 1 1 d . . .
H2WB H 0.581(3) 0.877(3) 0.166(3) 0.049 Uiso 1 1 d . . .
H2WA H 0.492(3) 0.868(3) 0.167(3) 0.049 Uiso 1 1 d . . .
O3 O 0.4554(2) 0.77156(19) 0.5172(2) 0.0382(6) Uani 1 1 d . . .
H3WB H 0.453(3) 0.722(3) 0.537(3) 0.057 Uiso 1 1 d . . .
H3WA H 0.504(3) 0.817(3) 0.550(3) 0.057 Uiso 1 1 d . . .

loop_
_atom_site_aniso_label
_atom_site_aniso_U_11
_atom_site_aniso_U_22
_atom_site_aniso_U_33
_atom_site_aniso_U_23
_atom_site_aniso_U_13
_atom_site_aniso_U_12
Cd1 0.01824(13) 0.02145(13) 0.04066(16) 0.00089(10) -0.00051(10) 0.01032(10)
Cd2 0.01567(17) 0.01567(17) 0.0379(4) 0.000 0.000 0.00784(9)
N1 0.0183(13) 0.0217(14) 0.0456(18) -0.0029(12) -0.0019(12) 0.0094(12)
N2 0.0227(14) 0.0210(13) 0.0425(18) -0.0017(12) -0.0015(12) 0.0093(11)
N3 0.0273(15) 0.0238(14) 0.053(2) -0.0033(13) -0.0063(13) 0.0121(13)
N4 0.0241(15) 0.0218(14) 0.054(2) -0.0036(13) -0.0069(13) 0.0110(12)
N5 0.0142(13) 0.0207(14) 0.061(2) -0.0045(13) -0.0050(13) 0.0093(12)
N6 0.0183(13) 0.0186(13) 0.0409(18) 0.0026(12) -0.0033(12) 0.0064(11)
N7 0.0234(14) 0.0245(14) 0.0465(19) 0.0038(13) -0.0033(12) 0.0112(12)
N8 0.0207(14) 0.0214(14) 0.0492(19) 0.0053(13) -0.0036(13) 0.0091(12)
N9 0.0162(13) 0.0215(13) 0.0429(18) 0.0006(12) -0.0042(11) 0.0082(11)
C1 0.0203(16) 0.0203(16) 0.036(2) -0.0031(14) -0.0027(14) 0.0103(14)
C2 0.0197(16) 0.0224(16) 0.033(2) 0.0003(14) -0.0007(13) 0.0104(14)
O1 0.0210(11) 0.0210(11) 0.031(2) 0.000 0.000 0.0105(6)
O2 0.0228(12) 0.0309(13) 0.0442(16) 0.0046(11) 0.0014(11) 0.0133(11)
O3 0.0399(15) 0.0281(14) 0.0453(18) -0.0018(12) -0.0036(12) 0.0161(12)

loop_
_atom_type_symbol
_atom_type_description
_atom_type_scat_dispersion_real
_atom_type_scat_dispersion_imag
_atom_type_scat_source
C C 0.0033 0.0016 'International Tables Vol C Tables 4.2.6.8 and 6.1.1.4'
H H 0.0000 0.0000 'International Tables Vol C Tables 4.2.6.8 and 6.1.1.4'
N N 0.0061 0.0033 'International Tables Vol C Tables 4.2.6.8 and 6.1.1.4'
O O 0.0106 0.0060 'International Tables Vol C Tables 4.2.6.8 and 6.1.1.4'
Cd Cd -0.8075 1.2024 'International Tables Vol C Tables 4.2.6.8 and 6.1.1.4'

loop_
_geom_angle_atom_site_label_1
_geom_angle_atom_site_label_2
_geom_angle_atom_site_label_3
_geom_angle
_geom_angle_site_symmetry_1
_geom_angle_site_symmetry_3
_geom_angle_publ_flag
O1 Cd1 N1 88.56(6) . . ?
O1 Cd1 O2 86.27(11) . . ?
N1 Cd1 O2 102.35(9) . . ?
O1 Cd1 N2 87.68(6) . 2_665 ?
N1 Cd1 N2 168.68(9) . 2_665 ?
O2 Cd1 N2 88.06(9) . 2_665 ?
O1 Cd1 O3 88.88(11) . . ?
N1 Cd1 O3 86.00(9) . . ?
O2 Cd1 O3 170.21(8) . . ?
N2 Cd1 O3 83.25(9) 2_665 . ?
O1 Cd1 N6 163.27(7) . . ?
N1 Cd1 N6 76.76(8) . . ?
O2 Cd1 N6 89.05(8) . . ?
N2 Cd1 N6 108.22(8) 2_665 . ?
O3 Cd1 N6 97.92(9) . . ?
N9 Cd2 N9 88.89(9) . 8_566 ?
N9 Cd2 N9 91.11(9) . 2_765 ?
N9 Cd2 N9 180.00(11) 8_566 2_765 ?
N9 Cd2 N9 180.000(1) . 7_776 ?
N9 Cd2 N9 91.11(9) 8_566 7_776 ?
N9 Cd2 N9 88.89(9) 2_765 7_776 ?
N9 Cd2 N9 88.89(9) . 9_656 ?
N9 Cd2 N9 91.11(9) 8_566 9_656 ?
N9 Cd2 N9 88.89(9) 2_765 9_656 ?
N9 Cd2 N9 91.11(9) 7_776 9_656 ?
N9 Cd2 N9 91.11(9) . 3_675 ?
N9 Cd2 N9 88.89(9) 8_566 3_675 ?
N9 Cd2 N9 91.11(9) 2_765 3_675 ?
N9 Cd2 N9 88.89(9) 7_776 3_675 ?
N9 Cd2 N9 180.0 9_656 3_675 ?
C1 N1 N2 104.0(2) . . ?
C1 N1 Cd1 133.0(2) . . ?
N2 N1 Cd1 123.02(17) . . ?
N3 N2 N1 109.4(2) . . ?
N3 N2 Cd1 127.79(19) . 3_565 ?
N1 N2 Cd1 122.73(18) . 3_565 ?
N2 N3 N4 109.9(2) . . ?
C1 N4 N3 104.6(2) . . ?
C1 N5 C2 125.9(3) . . ?
C1 N5 H5N 120(3) . . ?
C2 N5 H5N 114(3) . . ?
C2 N6 N7 104.0(2) . . ?
C2 N6 Cd1 130.47(19) . . ?
N7 N6 Cd1 125.23(17) . . ?
N8 N7 N6 109.8(2) . . ?
N7 N8 N9 109.7(2) . . ?
C2 N9 N8 104.3(2) . . ?
C2 N9 Cd2 135.1(2) . . ?
N8 N9 Cd2 114.03(17) . . ?
N4 C1 N1 112.1(3) . . ?
N4 C1 N5 121.4(3) . . ?
N1 C1 N5 126.5(3) . . ?
N6 C2 N9 112.1(2) . . ?
N6 C2 N5 126.9(3) . . ?
N9 C2 N5 121.0(3) . . ?
Cd1 O1 Cd1 115.22(6) 2_665 . ?
Cd1 O1 Cd1 115.22(6) 2_665 3_565 ?
Cd1 O1 Cd1 115.22(6) . 3_565 ?
Cd1 O1 H1 102.83(9) 2_665 . ?
Cd1 O1 H1 102.83(9) . . ?
Cd1 O1 H1 102.83(9) 3_565 . ?
Cd1 O2 H2WB 113(2) . . ?
Cd1 O2 H2WA 112(3) . . ?
H2WB O2 H2WA 104(4) . . ?
Cd1 O3 H3WB 114(3) . . ?
Cd1 O3 H3WA 110(3) . . ?
H3WB O3 H3WA 101(4) . . ?

loop_
_geom_bond_atom_site_label_1
_geom_bond_atom_site_label_2
_geom_bond_distance
_geom_bond_site_symmetry_2
_geom_bond_publ_flag
Cd1 O1 2.2941(8) . ?
Cd1 N1 2.298(2) . ?
Cd1 O2 2.322(2) . ?
Cd1 N2 2.332(2) 2_665 ?
Cd1 O3 2.349(3) . ?
Cd1 N6 2.362(2) . ?
Cd2 N9 2.364(2) . ?
Cd2 N9 2.364(2) 8_566 ?
Cd2 N9 2.364(2) 2_765 ?
Cd2 N9 2.364(2) 7_776 ?
Cd2 N9 2.364(2) 9_656 ?
Cd2 N9 2.364(2) 3_675 ?
N1 C1 1.333(4) . ?
N1 N2 1.360(3) . ?
N2 N3 1.299(3) . ?
N2 Cd1 2.332(2) 3_565 ?
N3 N4 1.345(3) . ?
N4 C1 1.329(4) . ?
N5 C1 1.368(4) . ?
N5 C2 1.372(4) . ?
N5 H5N 0.831(18) . ?
N6 C2 1.329(4) . ?
N6 N7 1.366(3) . ?
N7 N8 1.295(3) . ?
N8 N9 1.354(3) . ?
N9 C2 1.341(3) . ?
O1 Cd1 2.2941(8) 2_665 ?
O1 Cd1 2.2941(8) 3_565 ?
O1 H1 0.783(19) . ?
O2 H2WB 0.83(4) . ?
O2 H2WA 0.74(4) . ?
O3 H3WB 0.76(4) . ?
O3 H3WA 0.82(4) . ?

loop_
_geom_hbond_atom_site_label_D
_geom_hbond_atom_site_label_H
_geom_hbond_atom_site_label_A
_geom_hbond_distance_DH
_geom_hbond_distance_HA
_geom_hbond_distance_DA
_geom_hbond_angle_DHA
_geom_hbond_site_symmetry_A
N5 H5N N8 0.831(18) 2.163(19) 2.988(3) 172(3) 2_765
O2 H2WB N7 0.83(4) 1.94(4) 2.768(3) 171(3) 5_675
O2 H2WA N3 0.74(4) 2.07(4) 2.786(3) 163(4) 6_665
O3 H3WB O3 0.76(4) 2.36(4) 2.896(4) 128(4) 3_565
O3 H3WA N4 0.82(4) 1.98(4) 2.766(4) 160(4) 8_566

loop_
_geom_torsion_atom_site_label_1
_geom_torsion_atom_site_label_2
_geom_torsion_atom_site_label_3
_geom_torsion_atom_site_label_4
_geom_torsion
_geom_torsion_site_symmetry_1
_geom_torsion_site_symmetry_2
_geom_torsion_site_symmetry_3
_geom_torsion_site_symmetry_4
_geom_torsion_publ_flag
O1 Cd1 N1 C1 171.9(3) . . . . ?
O2 Cd1 N1 C1 86.0(3) . . . . ?
N2 Cd1 N1 C1 -117.5(4) 2_665 . . . ?
O3 Cd1 N1 C1 -99.1(3) . . . . ?
N6 Cd1 N1 C1 0.0(3) . . . . ?
O1 Cd1 N1 N2 -8.0(2) . . . . ?
O2 Cd1 N1 N2 -93.8(2) . . . . ?
N2 Cd1 N1 N2 62.7(5) 2_665 . . . ?
O3 Cd1 N1 N2 81.0(2) . . . . ?
N6 Cd1 N1 N2 -179.9(2) . . . . ?
C1 N1 N2 N3 0.0(3) . . . . ?
Cd1 N1 N2 N3 179.9(2) . . . . ?
C1 N1 N2 Cd1 177.3(2) . . . 3_565 ?
Cd1 N1 N2 Cd1 -2.8(3) . . . 3_565 ?
N1 N2 N3 N4 0.0(4) . . . . ?
Cd1 N2 N3 N4 -177.15(19) 3_565 . . . ?
N2 N3 N4 C1 0.1(3) . . . . ?
O1 Cd1 N6 C2 -33.9(5) . . . . ?
N1 Cd1 N6 C2 -4.7(3) . . . . ?
O2 Cd1 N6 C2 -107.6(3) . . . . ?
N2 Cd1 N6 C2 164.8(3) 2_665 . . . ?
O3 Cd1 N6 C2 79.3(3) . . . . ?
O1 Cd1 N6 N7 153.7(3) . . . . ?
N1 Cd1 N6 N7 -177.1(2) . . . . ?
O2 Cd1 N6 N7 80.0(2) . . . . ?
N2 Cd1 N6 N7 -7.6(3) 2_665 . . . ?
O3 Cd1 N6 N7 -93.1(2) . . . . ?
C2 N6 N7 N8 0.4(3) . . . . ?
Cd1 N6 N7 N8 174.5(2) . . . . ?
N6 N7 N8 N9 -1.3(4) . . . . ?
N7 N8 N9 C2 1.6(3) . . . . ?
N7 N8 N9 Cd2 -154.7(2) . . . . ?
N9 Cd2 N9 C2 -111.4(3) 8_566 . . . ?
N9 Cd2 N9 C2 68.6(3) 2_765 . . . ?
N9 Cd2 N9 C2 -129(100) 7_776 . . . ?
N9 Cd2 N9 C2 -20.2(3) 9_656 . . . ?
N9 Cd2 N9 C2 159.8(3) 3_675 . . . ?
N9 Cd2 N9 N8 35.00(17) 8_566 . . . ?
N9 Cd2 N9 N8 -145.00(17) 2_765 . . . ?
N9 Cd2 N9 N8 18(100) 7_776 . . . ?
N9 Cd2 N9 N8 126.1(2) 9_656 . . . ?
N9 Cd2 N9 N8 -53.9(2) 3_675 . . . ?
N3 N4 C1 N1 -0.1(4) . . . . ?
N3 N4 C1 N5 179.7(3) . . . . ?
N2 N1 C1 N4 0.1(4) . . . . ?
Cd1 N1 C1 N4 -179.8(2) . . . . ?
N2 N1 C1 N5 -179.7(3) . . . . ?
Cd1 N1 C1 N5 0.4(5) . . . . ?
C2 N5 C1 N4 -176.4(3) . . . . ?
C2 N5 C1 N1 3.3(5) . . . . ?
N7 N6 C2 N9 0.6(4) . . . . ?
Cd1 N6 C2 N9 -173.0(2) . . . . ?
N7 N6 C2 N5 -176.8(3) . . . . ?
Cd1 N6 C2 N5 9.6(5) . . . . ?
N8 N9 C2 N6 -1.3(4) . . . . ?
Cd2 N9 C2 N6 147.2(2) . . . . ?
N8 N9 C2 N5 176.2(3) . . . . ?
Cd2 N9 C2 N5 -35.2(5) . . . . ?
C1 N5 C2 N6 -8.6(5) . . . . ?
C1 N5 C2 N9 174.2(3) . . . . ?
N1 Cd1 O1 Cd1 153.27(15) . . . 2_665 ?
O2 Cd1 O1 Cd1 -104.25(14) . . . 2_665 ?
N2 Cd1 O1 Cd1 -16.04(14) 2_665 . . 2_665 ?
O3 Cd1 O1 Cd1 67.25(14) . . . 2_665 ?
N6 Cd1 O1 Cd1 -178.3(3) . . . 2_665 ?
N1 Cd1 O1 Cd1 15.35(14) . . . 3_565 ?
O2 Cd1 O1 Cd1 117.83(14) . . . 3_565 ?
N2 Cd1 O1 Cd1 -153.97(15) 2_665 . . 3_565 ?
O3 Cd1 O1 Cd1 -70.68(14) . . . 3_565 ?
N6 Cd1 O1 Cd1 43.8(5) . . . 3_565 ?
